data_9010296
loop_
_publ_author_name
'Brigatti, M. F.'
'Mottana, A.'
'Malferrari, D.'
'Cibin, G.'

_publ_section_title
;
 Crystal structure and chemical composition of Li-, Fe-, and Mn-rich micas
 Sample: Boise
;
_journal_name_full 'American Mineralogist'
_journal_page_first 1395
_journal_page_last 1400
_journal_paper_doi 10.2138/am.2007.2497
_journal_volume 92
_journal_year 2007
_chemical_compound_source 'Sawtooth Mountains, Boise county, Idaho, USA'
_chemical_formula_sum
;Al1.79 F1.88 Fe0.46 H0.12 K0.92 Li1.06 Mg0.03 Mn0.52 Na0.05 O10.12 Rb0.02
 Si3.12 Ti0.02
;
_chemical_name_mineral Masutomilite
_space_group_IT_number 5
_symmetry_space_group_name_Hall 'C 2y'
_symmetry_space_group_name_H-M 'C 1 2 1'
_cell_angle_alpha 90
_cell_angle_beta 100.818
_cell_angle_gamma 90
_cell_formula_units_Z 2
_cell_length_a 5.2984
_cell_length_b 9.1461
_cell_length_c 10.0966
_cell_volume 480.583
_database_code_amcsd 0004418
_exptl_crystal_density_diffrn 3.012
_cod_original_formula_sum
;Si3.12 Al1.79 Li1.06 Fe.46 Mn.52 Mg.03 Ti.02 K.92 Na.05 Rb.02 O10.12 (F1.88
 H.12)
;
_cod_database_code 9010296

loop_
_space_group_symop_operation_xyz
x,y,z
1/2+x,1/2+y,z
-x,y,-z
1/2-x,1/2+y,-z

loop_
_atom_site_aniso_label
_atom_site_aniso_U_11
_atom_site_aniso_U_22
_atom_site_aniso_U_33
_atom_site_aniso_U_12
_atom_site_aniso_U_13
_atom_site_aniso_U_23
SiT1 0.00800 0.01100 0.01400 0.00100 0.00200 0.00000
AlT1 0.00800 0.01100 0.01400 0.00100 0.00200 0.00000
SiT11 0.00800 0.01100 0.01300 0.00100 0.00100 0.00000
AlT11 0.00800 0.01100 0.01300 0.00100 0.00100 0.00000
LiM1 0.01200 0.01000 0.01400 0.00000 0.00400 0.00000
FeM1 0.01200 0.01000 0.01400 0.00000 0.00400 0.00000
MnM1 0.01200 0.01000 0.01400 0.00000 0.00400 0.00000
MgM1 0.01200 0.01000 0.01400 0.00000 0.00400 0.00000
AlM2 0.00800 0.01000 0.00800 0.00000 0.00100 0.00000
LiM2 0.00800 0.01000 0.00800 0.00000 0.00100 0.00000
TiM2 0.00800 0.01000 0.00800 0.00000 0.00100 0.00000
MgM2 0.00800 0.01000 0.00800 0.00000 0.00100 0.00000
LiM3 0.00800 0.01500 0.01600 0.00000 0.00000 0.00000
FeM3 0.00800 0.01500 0.01600 0.00000 0.00000 0.00000
MnM3 0.00800 0.01500 0.01600 0.00000 0.00000 0.00000
KA 0.02600 0.03000 0.03000 0.00000 0.00300 0.00000
NaA 0.02600 0.03000 0.03000 0.00000 0.00300 0.00000
RbA 0.02600 0.03000 0.03000 0.00000 0.00300 0.00000
O1 0.02700 0.02000 0.02000 -0.00200 0.00100 -0.00100
O2 0.01700 0.02700 0.01900 -0.00600 0.00500 -0.00100
O22 0.01900 0.02600 0.01700 0.00600 0.00300 0.00100
O3 0.01100 0.01300 0.01200 0.00200 0.00400 0.00100
O33 0.01000 0.01400 0.01800 0.00200 0.00100 0.00000
O-H4 0.01500 0.01700 0.01500 -0.00200 0.00200 0.00300
F4 0.01500 0.01700 0.01500 -0.00200 0.00200 0.00300

loop_
_atom_site_label
_atom_site_fract_x
_atom_site_fract_y
_atom_site_fract_z
_atom_site_occupancy
_atom_site_U_iso_or_equiv
_atom_site_type_symbol
_atom_site_attached_hydrogens
SiT1 0.07450 0.16990 0.22750 0.78000 0.01100 Si 0
AlT1 0.07450 0.16990 0.22750 0.22000 0.01100 Al 0
SiT11 0.58520 0.33280 0.22730 0.78000 0.01100 Si 0
AlT11 0.58520 0.33280 0.22730 0.22000 0.01100 Al 0
LiM1 0.00000 0.99210 0.50000 0.51000 0.01200 Li 0
FeM1 0.00000 0.99210 0.50000 0.22000 0.01200 Fe 0
MnM1 0.00000 0.99210 0.50000 0.26000 0.01200 Mn 0
MgM1 0.00000 0.99210 0.50000 0.01000 0.01200 Mg 0
AlM2 0.00000 0.32310 0.50000 0.91000 0.00900 Al 0
LiM2 0.00000 0.32310 0.50000 0.05000 0.00900 Li 0
TiM2 0.00000 0.32310 0.50000 0.02000 0.00900 Ti 0
MgM2 0.00000 0.32310 0.50000 0.02000 0.00900 Mg 0
LiM3 0.50000 0.16150 0.50000 0.50000 0.01300 Li 0
FeM3 0.50000 0.16150 0.50000 0.24000 0.01300 Fe 0
MnM3 0.50000 0.16150 0.50000 0.26000 0.01300 Mn 0
KA 0.00000 0.50290 0.00000 0.92000 0.02900 K 0
NaA 0.00000 0.50290 0.00000 0.05000 0.02900 Na 0
RbA 0.00000 0.50290 0.00000 0.02000 0.02900 Rb 0
O1 0.03590 1.00250 0.17180 1.00000 0.02300 O 0
O2 0.32220 0.23980 0.17240 1.00000 0.02100 O 0
O22 0.81490 0.26160 0.15940 1.00000 0.02100 O 0
O3 0.11430 0.17540 0.39240 1.00000 0.01200 O 0
O33 0.66410 0.32720 0.39210 1.00000 0.01400 O 0
O-H4 0.10920 0.47180 0.39780 0.06000 0.01600 O 1
F4 0.10920 0.47180 0.39780 0.94000 0.01600 F 0

loop_
_cod_changelog_entry_id
_cod_changelog_entry_author
_cod_changelog_entry_date
_cod_changelog_entry_text
1
;cod-tools version 3.8.0
Id: cif_guess_AMCSD_atom_types 9581 2023-05-17 12:35:41Z saulius
;
2023-05-18T11:40:56+03:00
;Derived atom types and hydrogen counts
from atom names that follow the AMCSD naming convention
(Wat == water, O-H == hydroxyl).
;
2
;cod-tools version 3.10.1
Id: cif_fix_AMCSD_aniso_labels 10200 2024-08-01 14:09:44Z saulius
;
2024-08-02T12:21:28+03:00
;Changed the following '_atom_site_aniso_label' values:
'OH4' -> 'O-H4'
;

loop_
_cod_related_entry_id
_cod_related_entry_database
_cod_related_entry_code
1 AMCSD 0004418
